data_7711136
loop_
_publ_author_name
'Griffin, Samuel E.'
'Adamczyk, Olivia V.'
'Schafer, Laurel L.'

_publ_section_title
;
 Vanadium Pyridonates: Dimerization, Redox Behaviour, and Metal-Ligand
 Cooperativity
;
_journal_name_full 'Dalton Transactions'
_journal_paper_doi 10.1039/D2DT02177C
_journal_year 2022
_chemical_formula_moiety 'C16 H24 N4 O2 V'
_chemical_formula_sum 'C16 H24 N4 O2 V'
_chemical_formula_weight 355.33
_chemical_properties_physical Air-sensitive,Moisture-sensitive,Oxygen-sensitive
_space_group_crystal_system monoclinic
_space_group_IT_number 14
_space_group_name_Hall '-P 2yn'
_space_group_name_H-M_alt 'P 1 21/n 1'
_atom_sites_solution_hydrogens geom
_atom_sites_solution_primary dual
_audit_creation_date 2021-02-09
_audit_creation_method
;
Olex2 1.2
(compiled 2018.05.29 svn.r3508 for OlexSys, GUI svn.r5506)
;
_audit_update_record
;
2021-02-12 deposited with the CCDC.	2022-08-30 downloaded from the CCDC.
;
_cell_angle_alpha 90
_cell_angle_beta 111.566(6)
_cell_angle_gamma 90
_cell_formula_units_Z 4
_cell_length_a 7.6250(9)
_cell_length_b 29.317(4)
_cell_length_c 8.7682(10)
_cell_measurement_reflns_used 3326
_cell_measurement_temperature 100
_cell_measurement_theta_max 25.44
_cell_measurement_theta_min 2.60
_cell_volume 1822.8(4)
_computing_cell_refinement 'SAINT V8.38A (?, 2016)'
_computing_data_reduction 'SAINT V8.38A (?, 2016)'
_computing_molecular_graphics 'Olex2 (Dolomanov et al., 2009)'
_computing_publication_material 'Olex2 (Dolomanov et al., 2009)'
_computing_structure_refinement 'ShelXL (Sheldrick, 2015)'
_computing_structure_solution 'ShelXT (Sheldrick, 2015)'
_diffrn_ambient_temperature 100
_diffrn_detector 'Bruker APEX2 area detector'
_diffrn_detector_area_resol_mean 7.9
_diffrn_detector_type 'CCD area detector'
_diffrn_measured_fraction_theta_full 0.998
_diffrn_measured_fraction_theta_max 0.993
_diffrn_measurement_device 'Bruker D8 Kappa diffractometer'
_diffrn_measurement_device_type 'Bruker APEX II area detector'
_diffrn_measurement_method '\w and \f scans'
_diffrn_radiation_monochromator 'TRIUMPH curved-crystal'
_diffrn_radiation_probe x-ray
_diffrn_radiation_type MoK\a
_diffrn_radiation_wavelength 0.71073
_diffrn_reflns_av_R_equivalents 0.0614
_diffrn_reflns_av_unetI/netI 0.0735
_diffrn_reflns_Laue_measured_fraction_full 0.998
_diffrn_reflns_Laue_measured_fraction_max 0.993
_diffrn_reflns_limit_h_max 9
_diffrn_reflns_limit_h_min -7
_diffrn_reflns_limit_k_max 35
_diffrn_reflns_limit_k_min -29
_diffrn_reflns_limit_l_max 9
_diffrn_reflns_limit_l_min -10
_diffrn_reflns_number 11780
_diffrn_reflns_point_group_measured_fraction_full 0.998
_diffrn_reflns_point_group_measured_fraction_max 0.993
_diffrn_reflns_theta_full 25.242
_diffrn_reflns_theta_max 25.652
_diffrn_reflns_theta_min 1.389
_diffrn_source 'sealed X-ray tube'
_diffrn_source_type 'Incoatec I\ms'
_diffrn_standards_number 0
_exptl_absorpt_coefficient_mu 0.558
_exptl_absorpt_correction_T_max 0.7453
_exptl_absorpt_correction_T_min 0.6022
_exptl_absorpt_correction_type multi-scan
_exptl_absorpt_process_details
'SADABS-2016/2 (Bruker,2016/2) was used for absorption correction. wR2(int) was 0.0905 before and 0.0498 after correction. The Ratio of minimum to maximum transmission is 0.8080. The \l/2 correction factor is Not present.'
_exptl_crystal_colour red
_exptl_crystal_colour_primary red
_exptl_crystal_density_diffrn 1.295
_exptl_crystal_description irregular
_exptl_crystal_F_000 748
_exptl_crystal_recrystallization_method 'Re-crystallisation from solvent: hexanes'
_exptl_crystal_size_max 0.21
_exptl_crystal_size_mid 0.11
_exptl_crystal_size_min 0.06
_refine_diff_density_max 0.365
_refine_diff_density_min -0.297
_refine_diff_density_rms 0.064
_refine_ls_extinction_method none
_refine_ls_goodness_of_fit_ref 1.019
_refine_ls_hydrogen_treatment constr
_refine_ls_matrix_type full
_refine_ls_number_parameters 214
_refine_ls_number_reflns 3434
_refine_ls_number_restraints 0
_refine_ls_restrained_S_all 1.019
_refine_ls_R_factor_all 0.0876
_refine_ls_R_factor_gt 0.0540
_refine_ls_shift/su_max 0.000
_refine_ls_shift/su_mean 0.000
_refine_ls_structure_factor_coef Fsqd
_refine_ls_weighting_details 'w=1/[\s^2^(Fo^2^)+(0.0482P)^2^+0.9291P] where P=(Fo^2^+2Fc^2^)/3'
_refine_ls_weighting_scheme calc
_refine_ls_wR_factor_gt 0.1098
_refine_ls_wR_factor_ref 0.1219
_reflns_Friedel_coverage 0.000
_reflns_number_gt 2396
_reflns_number_total 3434
_reflns_threshold_expression 'I > 2\s(I)'
_cod_data_source_file d2dt02177c3.cif
_cod_data_source_block ls754_0m_a
_cod_original_cell_volume 1822.9(4)
_cod_database_code 7711136
_shelx_shelxl_version_number 2018/1
_shelx_space_group_comment
;
The symmetry employed for this shelxl refinement is uniquely defined
by the following loop, which should always be used as a source of
symmetry information in preference to the above space-group names.
They are only intended as comments.
;
_shelx_estimated_absorpt_t_max 0.967
_shelx_estimated_absorpt_t_min 0.892
_olex2_refinement_description
;
1. Fixed Uiso
 At 1.2 times of:
  All C(H) groups
 At 1.5 times of:
  All C(H,H,H) groups
2.a Aromatic/amide H refined with riding coordinates:
 C8(H8), C2(H2), C10(H10), C9(H9), C4(H4), C3(H3)
2.b Idealised Me refined as rotating group:
 C12(H12A,H12B,H12C), C15(H15A,H15B,H15C), C6(H6A,H6B,H6C), C16(H16A,H16B,
 H16C), C14(H14A,H14B,H14C), C13(H13A,H13B,H13C)
;
_olex2_submission_original_sample_id SEG-113
_olex2_submission_special_instructions 'No special instructions were received'

loop_
_space_group_symop_operation_xyz
'x, y, z'
'-x+1/2, y+1/2, -z+1/2'
'-x, -y, -z'
'x-1/2, -y-1/2, z-1/2'

loop_
_atom_site_label
_atom_site_type_symbol
_atom_site_fract_x
_atom_site_fract_y
_atom_site_fract_z
_atom_site_U_iso_or_equiv
_atom_site_adp_type
_atom_site_occupancy
_atom_site_site_symmetry_order
_atom_site_calc_flag
_atom_site_refinement_flags_posn
_atom_site_refinement_flags_adp
_atom_site_refinement_flags_occupancy
_atom_site_disorder_assembly
_atom_site_disorder_group
V1 V 0.71225(8) 0.34725(2) 0.56550(7) 0.02556(17) Uani 1 1 d . . . . .
O2 O 0.9222(3) 0.39258(7) 0.6688(3) 0.0294(5) Uani 1 1 d . . . . .
O1 O 0.4476(3) 0.33279(7) 0.4165(3) 0.0304(5) Uani 1 1 d . . . . .
N2 N 0.6320(4) 0.41598(9) 0.6325(3) 0.0245(6) Uani 1 1 d . . . . .
N1 N 0.6120(4) 0.37676(9) 0.3105(3) 0.0267(6) Uani 1 1 d . . . . .
N3 N 0.6981(4) 0.31830(9) 0.7489(3) 0.0302(7) Uani 1 1 d . . . . .
N4 N 0.8548(4) 0.30182(9) 0.5172(3) 0.0304(7) Uani 1 1 d . . . . .
C7 C 0.8189(5) 0.42584(11) 0.6928(4) 0.0261(7) Uani 1 1 d . . . . .
C1 C 0.4436(4) 0.35635(11) 0.2880(4) 0.0266(8) Uani 1 1 d . . . . .
C11 C 0.5055(5) 0.44678(11) 0.6439(4) 0.0294(8) Uani 1 1 d . . . . .
C5 C 0.6291(5) 0.40259(11) 0.1889(4) 0.0296(8) Uani 1 1 d . . . . .
C8 C 0.8874(5) 0.46742(11) 0.7713(4) 0.0320(8) Uani 1 1 d . . . . .
H8 H 1.018659 0.473878 0.814614 0.038 Uiso 1 1 calc R . . . .
C2 C 0.2882(5) 0.36123(12) 0.1433(4) 0.0328(8) Uani 1 1 d . . . . .
H2 H 0.171872 0.346820 0.130115 0.039 Uiso 1 1 calc R . . . .
C12 C 0.3018(5) 0.43344(12) 0.5715(4) 0.0363(9) Uani 1 1 d . . . . .
H12A H 0.277150 0.417503 0.467376 0.054 Uiso 1 1 calc GR . . . .
H12B H 0.223018 0.460848 0.552012 0.054 Uiso 1 1 calc GR . . . .
H12C H 0.271920 0.413227 0.647610 0.054 Uiso 1 1 calc GR . . . .
C10 C 0.5661(5) 0.48870(11) 0.7190(4) 0.0350(9) Uani 1 1 d . . . . .
H10 H 0.477132 0.510449 0.726238 0.042 Uiso 1 1 calc R . . . .
C9 C 0.7579(5) 0.49856(12) 0.7833(4) 0.0363(9) Uani 1 1 d . . . . .
H9 H 0.799977 0.526999 0.835981 0.044 Uiso 1 1 calc R . . . .
C4 C 0.4781(5) 0.40885(12) 0.0427(4) 0.0368(9) Uani 1 1 d . . . . .
H4 H 0.491063 0.427552 -0.041015 0.044 Uiso 1 1 calc R . . . .
C15 C 0.8414(5) 0.25295(12) 0.5381(5) 0.0411(9) Uani 1 1 d . . . . .
H15A H 0.756442 0.246971 0.596772 0.062 Uiso 1 1 calc GR . . . .
H15B H 0.966786 0.240704 0.601286 0.062 Uiso 1 1 calc GR . . . .
H15C H 0.791967 0.238212 0.430282 0.062 Uiso 1 1 calc GR . . . .
C6 C 0.8182(5) 0.42495(12) 0.2223(4) 0.0383(9) Uani 1 1 d . . . . .
H6A H 0.862424 0.439030 0.331241 0.057 Uiso 1 1 calc GR . . . .
H6B H 0.805480 0.448406 0.139233 0.057 Uiso 1 1 calc GR . . . .
H6C H 0.909413 0.401904 0.217971 0.057 Uiso 1 1 calc GR . . . .
C3 C 0.3062(5) 0.38737(12) 0.0195(4) 0.0370(9) Uani 1 1 d . . . . .
H3 H 0.202427 0.390829 -0.081264 0.044 Uiso 1 1 calc R . . . .
C16 C 0.9851(5) 0.31295(13) 0.4343(5) 0.0413(9) Uani 1 1 d . . . . .
H16A H 0.932000 0.302370 0.320355 0.062 Uiso 1 1 calc GR . . . .
H16B H 1.106458 0.297879 0.490922 0.062 Uiso 1 1 calc GR . . . .
H16C H 1.003850 0.346048 0.436094 0.062 Uiso 1 1 calc GR . . . .
C14 C 0.8497(5) 0.29629(13) 0.8792(4) 0.0446(10) Uani 1 1 d . . . . .
H14A H 0.820670 0.263823 0.882491 0.067 Uiso 1 1 calc GR . . . .
H14B H 0.863811 0.310493 0.984281 0.067 Uiso 1 1 calc GR . . . .
H14C H 0.967335 0.299631 0.859312 0.067 Uiso 1 1 calc GR . . . .
C13 C 0.5200(5) 0.31526(13) 0.7764(5) 0.0432(10) Uani 1 1 d . . . . .
H13A H 0.422870 0.332971 0.692294 0.065 Uiso 1 1 calc GR . . . .
H13B H 0.537592 0.327489 0.885066 0.065 Uiso 1 1 calc GR . . . .
H13C H 0.480477 0.283283 0.770209 0.065 Uiso 1 1 calc GR . . . .

loop_
_atom_site_aniso_label
_atom_site_aniso_U_11
_atom_site_aniso_U_22
_atom_site_aniso_U_33
_atom_site_aniso_U_23
_atom_site_aniso_U_13
_atom_site_aniso_U_12
V1 0.0228(3) 0.0291(3) 0.0261(3) -0.0004(3) 0.0104(2) -0.0017(3)
O2 0.0229(13) 0.0315(13) 0.0328(13) -0.0009(10) 0.0091(11) -0.0026(10)
O1 0.0239(13) 0.0356(14) 0.0317(13) -0.0012(10) 0.0102(11) -0.0057(10)
N2 0.0236(15) 0.0275(15) 0.0219(14) 0.0021(11) 0.0078(12) 0.0009(12)
N1 0.0261(15) 0.0291(15) 0.0248(14) -0.0033(12) 0.0094(13) -0.0012(12)
N3 0.0332(17) 0.0311(16) 0.0290(15) 0.0013(12) 0.0144(14) -0.0025(13)
N4 0.0263(16) 0.0342(17) 0.0312(16) -0.0027(13) 0.0110(14) -0.0012(12)
C7 0.0315(19) 0.0260(18) 0.0219(17) 0.0037(14) 0.0109(16) -0.0014(15)
C1 0.0244(18) 0.0286(19) 0.0260(18) -0.0076(14) 0.0082(15) -0.0023(14)
C11 0.032(2) 0.035(2) 0.0234(17) 0.0044(15) 0.0135(16) 0.0043(15)
C5 0.037(2) 0.0279(19) 0.0279(18) -0.0034(15) 0.0163(17) -0.0017(15)
C8 0.033(2) 0.034(2) 0.0264(18) -0.0019(15) 0.0074(17) -0.0068(16)
C2 0.0263(19) 0.038(2) 0.0329(19) -0.0077(16) 0.0090(17) -0.0013(15)
C12 0.029(2) 0.041(2) 0.042(2) 0.0030(17) 0.0177(18) 0.0061(16)
C10 0.045(2) 0.030(2) 0.036(2) 0.0016(16) 0.0218(19) 0.0099(16)
C9 0.049(2) 0.0253(19) 0.034(2) -0.0036(15) 0.0147(19) -0.0050(17)
C4 0.047(2) 0.039(2) 0.0256(19) 0.0034(16) 0.0138(18) 0.0070(17)
C15 0.044(2) 0.035(2) 0.051(2) -0.0043(18) 0.026(2) -0.0016(17)
C6 0.041(2) 0.039(2) 0.037(2) 0.0036(17) 0.0178(19) -0.0056(17)
C3 0.039(2) 0.040(2) 0.0250(19) -0.0062(16) 0.0031(17) 0.0086(17)
C16 0.039(2) 0.040(2) 0.056(2) -0.0041(19) 0.031(2) -0.0009(17)
C14 0.041(2) 0.056(3) 0.034(2) 0.0047(19) 0.0099(19) -0.0055(19)
C13 0.048(2) 0.046(2) 0.047(2) 0.0086(19) 0.031(2) 0.0039(18)

loop_
_atom_type_symbol
_atom_type_description
_atom_type_scat_dispersion_real
_atom_type_scat_dispersion_imag
_atom_type_scat_source
C C 0.0033 0.0016 'International Tables Vol C Tables 4.2.6.8 and 6.1.1.4'
H H 0.0000 0.0000 'International Tables Vol C Tables 4.2.6.8 and 6.1.1.4'
N N 0.0061 0.0033 'International Tables Vol C Tables 4.2.6.8 and 6.1.1.4'
O O 0.0106 0.0060 'International Tables Vol C Tables 4.2.6.8 and 6.1.1.4'
V V 0.3005 0.5294 'International Tables Vol C Tables 4.2.6.8 and 6.1.1.4'

loop_
_geom_angle_atom_site_label_1
_geom_angle_atom_site_label_2
_geom_angle_atom_site_label_3
_geom_angle
_geom_angle_site_symmetry_1
_geom_angle_site_symmetry_3
_geom_angle_publ_flag
O2 V1 N2 62.61(9) . . ?
O2 V1 N1 96.67(9) . . ?
O2 V1 C7 30.69(9) . . ?
O2 V1 C1 125.74(10) . . ?
O1 V1 O2 150.79(9) . . ?
O1 V1 N2 93.12(9) . . ?
O1 V1 N1 62.70(9) . . ?
O1 V1 C7 123.84(10) . . ?
O1 V1 C1 30.54(9) . . ?
N2 V1 N1 83.66(9) . . ?
N2 V1 C7 31.96(9) . . ?
N2 V1 C1 87.44(10) . . ?
N1 V1 C7 91.42(10) . . ?
N1 V1 C1 32.19(9) . . ?
N3 V1 O2 101.62(11) . . ?
N3 V1 O1 95.89(11) . . ?
N3 V1 N2 94.31(11) . . ?
N3 V1 N1 158.24(11) . . ?
N3 V1 N4 95.42(12) . . ?
N3 V1 C7 98.29(11) . . ?
N3 V1 C1 126.24(11) . . ?
N4 V1 O2 98.03(11) . . ?
N4 V1 O1 103.43(11) . . ?
N4 V1 N2 159.79(11) . . ?
N4 V1 N1 93.59(11) . . ?
N4 V1 C7 128.63(11) . . ?
N4 V1 C1 100.89(11) . . ?
C1 V1 C7 109.67(10) . . ?
C7 O2 V1 97.84(19) . . ?
C1 O1 V1 98.55(18) . . ?
C7 N2 V1 86.84(18) . . ?
C11 N2 V1 152.8(2) . . ?
C11 N2 C7 120.3(3) . . ?
C1 N1 V1 86.17(18) . . ?
C5 N1 V1 154.3(2) . . ?
C5 N1 C1 119.4(3) . . ?
C14 N3 V1 127.2(2) . . ?
C14 N3 C13 111.3(3) . . ?
C13 N3 V1 121.5(2) . . ?
C15 N4 V1 127.0(2) . . ?
C15 N4 C16 111.9(3) . . ?
C16 N4 V1 120.7(2) . . ?
O2 C7 V1 51.47(14) . . ?
O2 C7 N2 112.6(3) . . ?
O2 C7 C8 125.8(3) . . ?
N2 C7 V1 61.21(16) . . ?
N2 C7 C8 121.7(3) . . ?
C8 C7 V1 176.1(3) . . ?
O1 C1 V1 50.92(15) . . ?
O1 C1 N1 112.5(3) . . ?
O1 C1 C2 125.5(3) . . ?
N1 C1 V1 61.65(16) . . ?
N1 C1 C2 121.9(3) . . ?
C2 C1 V1 175.7(2) . . ?
N2 C11 C12 116.8(3) . . ?
N2 C11 C10 120.2(3) . . ?
C10 C11 C12 122.9(3) . . ?
N1 C5 C4 121.0(3) . . ?
N1 C5 C6 116.9(3) . . ?
C4 C5 C6 122.1(3) . . ?
C7 C8 H8 121.1 . . ?
C9 C8 C7 117.7(3) . . ?
C9 C8 H8 121.1 . . ?
C1 C2 H2 120.7 . . ?
C3 C2 C1 118.6(3) . . ?
C3 C2 H2 120.7 . . ?
C11 C12 H12A 109.5 . . ?
C11 C12 H12B 109.5 . . ?
C11 C12 H12C 109.5 . . ?
H12A C12 H12B 109.5 . . ?
H12A C12 H12C 109.5 . . ?
H12B C12 H12C 109.5 . . ?
C11 C10 H10 120.3 . . ?
C11 C10 C9 119.5(3) . . ?
C9 C10 H10 120.3 . . ?
C8 C9 C10 120.5(3) . . ?
C8 C9 H9 119.7 . . ?
C10 C9 H9 119.7 . . ?
C5 C4 H4 120.3 . . ?
C5 C4 C3 119.4(3) . . ?
C3 C4 H4 120.3 . . ?
N4 C15 H15A 109.5 . . ?
N4 C15 H15B 109.5 . . ?
N4 C15 H15C 109.5 . . ?
H15A C15 H15B 109.5 . . ?
H15A C15 H15C 109.5 . . ?
H15B C15 H15C 109.5 . . ?
C5 C6 H6A 109.5 . . ?
C5 C6 H6B 109.5 . . ?
C5 C6 H6C 109.5 . . ?
H6A C6 H6B 109.5 . . ?
H6A C6 H6C 109.5 . . ?
H6B C6 H6C 109.5 . . ?
C2 C3 C4 119.7(3) . . ?
C2 C3 H3 120.2 . . ?
C4 C3 H3 120.2 . . ?
N4 C16 H16A 109.5 . . ?
N4 C16 H16B 109.5 . . ?
N4 C16 H16C 109.5 . . ?
H16A C16 H16B 109.5 . . ?
H16A C16 H16C 109.5 . . ?
H16B C16 H16C 109.5 . . ?
N3 C14 H14A 109.5 . . ?
N3 C14 H14B 109.5 . . ?
N3 C14 H14C 109.5 . . ?
H14A C14 H14B 109.5 . . ?
H14A C14 H14C 109.5 . . ?
H14B C14 H14C 109.5 . . ?
N3 C13 H13A 109.5 . . ?
N3 C13 H13B 109.5 . . ?
N3 C13 H13C 109.5 . . ?
H13A C13 H13B 109.5 . . ?
H13A C13 H13C 109.5 . . ?
H13B C13 H13C 109.5 . . ?

loop_
_geom_bond_atom_site_label_1
_geom_bond_atom_site_label_2
_geom_bond_distance
_geom_bond_site_symmetry_2
_geom_bond_publ_flag
V1 O2 2.021(2) . ?
V1 O1 2.005(2) . ?
V1 N2 2.246(3) . ?
V1 N1 2.253(3) . ?
V1 N3 1.857(3) . ?
V1 N4 1.864(3) . ?
V1 C7 2.559(3) . ?
V1 C1 2.554(3) . ?
O2 C7 1.318(4) . ?
O1 C1 1.312(4) . ?
N2 C7 1.356(4) . ?
N2 C11 1.351(4) . ?
N1 C1 1.364(4) . ?
N1 C5 1.353(4) . ?
N3 C14 1.445(4) . ?
N3 C13 1.466(4) . ?
N4 C15 1.453(4) . ?
N4 C16 1.468(4) . ?
C7 C8 1.403(4) . ?
C1 C2 1.389(4) . ?
C11 C12 1.498(5) . ?
C11 C10 1.391(5) . ?
C5 C4 1.384(5) . ?
C5 C6 1.511(5) . ?
C8 H8 0.9500 . ?
C8 C9 1.377(5) . ?
C2 H2 0.9500 . ?
C2 C3 1.377(5) . ?
C12 H12A 0.9800 . ?
C12 H12B 0.9800 . ?
C12 H12C 0.9800 . ?
C10 H10 0.9500 . ?
C10 C9 1.391(5) . ?
C9 H9 0.9500 . ?
C4 H4 0.9500 . ?
C4 C3 1.400(5) . ?
C15 H15A 0.9800 . ?
C15 H15B 0.9800 . ?
C15 H15C 0.9800 . ?
C6 H6A 0.9800 . ?
C6 H6B 0.9800 . ?
C6 H6C 0.9800 . ?
C3 H3 0.9500 . ?
C16 H16A 0.9800 . ?
C16 H16B 0.9800 . ?
C16 H16C 0.9800 . ?
C14 H14A 0.9800 . ?
C14 H14B 0.9800 . ?
C14 H14C 0.9800 . ?
C13 H13A 0.9800 . ?
C13 H13B 0.9800 . ?
C13 H13C 0.9800 . ?
